data_4318353
loop_
_publ_author_name
'Daniel L. Reger'
'Christine A. Little'
'Mark D. Smith'
'Gary J. Long'

_publ_section_title
;
 Solid-State Structural and Magnetic Investigations of
 {M[HC(3,5-Me2pz)3]2}(BF4)2 (M = Fe, Co, Ni, Cu): Observation of a
 Thermally Induced Solid-State Phase Change Controlling an Iron(II)
 Spin-State Crossover
;
_journal_name_full 'Inorganic Chemistry'
_journal_page_first 4453
_journal_page_last 4460
_journal_paper_doi 10.1021/ic0112645
_journal_volume 41
_journal_year 2002
_chemical_formula_sum 'C32 H44 B2 Co F8 N12'
_chemical_formula_weight 829.34
_chemical_name_systematic
;
  ?
;
_space_group_IT_number 2
_symmetry_cell_setting triclinic
_symmetry_space_group_name_Hall '-P 1'
_symmetry_space_group_name_H-M 'P -1'
_atom_sites_solution_hydrogens geom
_atom_sites_solution_primary direct
_atom_sites_solution_secondary difmap
_audit_creation_method SHELXL-97
_cell_angle_alpha 91.153(3)
_cell_angle_beta 104.872(3)
_cell_angle_gamma 116.544(3)
_cell_formula_units_Z 2
_cell_length_a 10.2924(15)
_cell_length_b 11.3634(17)
_cell_length_c 19.128(3)
_cell_measurement_reflns_used 6557
_cell_measurement_temperature 148(2)
_cell_measurement_theta_max 26.356
_cell_measurement_theta_min 2.254
_cell_volume 1910.6(5)
_computing_cell_refinement 'SAINT+ NT V6.02a (Bruker, 1998)'
_computing_data_collection 'SMART NT V5.624 (Bruker, 2000)'
_computing_data_reduction 'SAINT+ NT V6.02a'
_computing_molecular_graphics 'SHELXTL V5.1 (Sheldrick, 1997)'
_computing_publication_material 'SHELXTL V5.1'
_computing_structure_refinement 'SHELXL-97 (Sheldrick, 1997)'
_computing_structure_solution 'SHELXS-97 (Sheldrick, 1990)'
_diffrn_ambient_temperature 148(2)
_diffrn_measured_fraction_theta_full 0.989
_diffrn_measured_fraction_theta_max 0.989
_diffrn_measurement_device_type 'Bruker SMART APEX CCD diffractometer'
_diffrn_measurement_method 'omega scans'
_diffrn_radiation_monochromator graphite
_diffrn_radiation_source 'fine-focus sealed tube'
_diffrn_radiation_type MoK\a
_diffrn_radiation_wavelength 0.71073
_diffrn_reflns_av_R_equivalents 0.0000
_diffrn_reflns_av_sigmaI/netI 0.0920
_diffrn_reflns_limit_h_max 12
_diffrn_reflns_limit_h_min -12
_diffrn_reflns_limit_k_max 13
_diffrn_reflns_limit_k_min -13
_diffrn_reflns_limit_l_max 22
_diffrn_reflns_limit_l_min -22
_diffrn_reflns_number 14014
_diffrn_reflns_theta_full 25.03
_diffrn_reflns_theta_max 25.03
_diffrn_reflns_theta_min 1.12
_exptl_absorpt_coefficient_mu 0.530
_exptl_absorpt_correction_type none
_exptl_crystal_colour yellow
_exptl_crystal_density_diffrn 1.442
_exptl_crystal_density_method 'not measured'
_exptl_crystal_description block
_exptl_crystal_F_000 858
_exptl_crystal_size_max 0.38
_exptl_crystal_size_mid 0.26
_exptl_crystal_size_min 0.16
_refine_diff_density_max 1.333
_refine_diff_density_min -0.992
_refine_diff_density_rms 0.115
_refine_ls_extinction_method none
_refine_ls_goodness_of_fit_ref 1.011
_refine_ls_hydrogen_treatment mixed
_refine_ls_matrix_type full
_refine_ls_number_parameters 524
_refine_ls_number_reflns 14014
_refine_ls_number_restraints 0
_refine_ls_restrained_S_all 1.011
_refine_ls_R_factor_all 0.0914
_refine_ls_R_factor_gt 0.0685
_refine_ls_shift/su_max 0.001
_refine_ls_shift/su_mean 0.000
_refine_ls_structure_factor_coef Fsqd
_refine_ls_weighting_details 'calc w=1/[\s^2^(Fo^2^)+(0.0735P)^2^+0.0000P] where P=(Fo^2^+2Fc^2^)/3'
_refine_ls_weighting_scheme calc
_refine_ls_wR_factor_gt 0.1599
_refine_ls_wR_factor_ref 0.1691
_reflns_number_gt 9386
_reflns_number_total 14014
_reflns_threshold_expression >2sigma(I)
_cod_data_source_file ic0112645_2.cif
_cod_data_source_block co148k
_cod_database_code 4318353

loop_
_symmetry_equiv_pos_as_xyz
'x, y, z'
'-x, -y, -z'

loop_
_atom_site_label
_atom_site_type_symbol
_atom_site_fract_x
_atom_site_fract_y
_atom_site_fract_z
_atom_site_U_iso_or_equiv
_atom_site_adp_type
_atom_site_occupancy
_atom_site_symmetry_multiplicity
_atom_site_calc_flag
_atom_site_refinement_flags
_atom_site_disorder_assembly
_atom_site_disorder_group
Co1 Co 0.5000 1.0000 0.5000 0.0209(3) Uani 1 2 d S . .
C1 C 0.3034(7) 0.9439(5) 0.6079(3) 0.0219(15) Uani 1 1 d . . .
H1 H 0.2410 0.9267 0.6426 0.026 Uiso 1 1 d R . .
C11 C 0.2990(7) 1.1663(5) 0.6135(4) 0.0303(16) Uani 1 1 d . . .
C12 C 0.3792(7) 1.2836(6) 0.5889(4) 0.0357(18) Uani 1 1 d . . .
H12 H 0.3732 1.3641 0.5946 0.043 Uiso 1 1 calc R . .
C13 C 0.4721(7) 1.2589(6) 0.5533(4) 0.0301(16) Uani 1 1 d . . .
C14 C 0.1800(7) 1.1281(6) 0.6517(4) 0.0405(18) Uani 1 1 d . . .
H14A H 0.0829 1.0592 0.6192 0.061 Uiso 1 1 calc R . .
H14B H 0.1692 1.2064 0.6648 0.061 Uiso 1 1 calc R . .
H14C H 0.2097 1.0935 0.6963 0.061 Uiso 1 1 calc R . .
C15 C 0.5849(7) 1.3552(5) 0.5183(4) 0.0432(18) Uani 1 1 d . . .
H15A H 0.6845 1.4039 0.5552 0.065 Uiso 1 1 calc R . .
H15B H 0.5499 1.4184 0.4985 0.065 Uiso 1 1 calc R . .
H15C H 0.5934 1.3058 0.4786 0.065 Uiso 1 1 calc R . .
C21 C 0.4934(7) 0.9199(6) 0.7139(4) 0.0237(15) Uani 1 1 d . . .
C22 C 0.6246(7) 0.9104(6) 0.7186(4) 0.0261(15) Uani 1 1 d . . .
H22 H 0.6910 0.9035 0.7612 0.031 Uiso 1 1 calc R . .
C23 C 0.6398(7) 0.9132(6) 0.6482(4) 0.0251(15) Uani 1 1 d . . .
C24 C 0.4194(7) 0.9254(6) 0.7715(4) 0.0341(17) Uani 1 1 d . . .
H24A H 0.4408 1.0174 0.7848 0.051 Uiso 1 1 calc R . .
H24B H 0.4600 0.8939 0.8149 0.051 Uiso 1 1 calc R . .
H24C H 0.3092 0.8685 0.7522 0.051 Uiso 1 1 calc R . .
C25 C 0.7579(7) 0.8927(6) 0.6226(4) 0.048(2) Uani 1 1 d . . .
H25A H 0.7265 0.7973 0.6138 0.072 Uiso 1 1 calc R . .
H25B H 0.8566 0.9381 0.6603 0.072 Uiso 1 1 calc R . .
H25C H 0.7663 0.9296 0.5771 0.072 Uiso 1 1 calc R . .
C31 C 0.0690(7) 0.7458(5) 0.5265(4) 0.0249(15) Uani 1 1 d . . .
C32 C 0.0282(7) 0.6939(6) 0.4548(4) 0.0293(15) Uani 1 1 d . . .
H32 H -0.0655 0.6200 0.4281 0.035 Uiso 1 1 calc R . .
C33 C 0.1508(7) 0.7702(6) 0.4275(4) 0.0276(15) Uani 1 1 d . . .
C34 C -0.0173(7) 0.7082(5) 0.5826(3) 0.0299(16) Uani 1 1 d . . .
H34A H 0.0266 0.6662 0.6189 0.045 Uiso 1 1 calc R . .
H34B H -0.1244 0.6458 0.5581 0.045 Uiso 1 1 calc R . .
H34C H -0.0100 0.7885 0.6071 0.045 Uiso 1 1 calc R . .
C35 C 0.1566(7) 0.7527(6) 0.3518(3) 0.0419(16) Uani 1 1 d . . .
H35A H 0.1008 0.7927 0.3206 0.063 Uiso 1 1 calc R . .
H35B H 0.1100 0.6575 0.3332 0.063 Uiso 1 1 calc R . .
H35C H 0.2627 0.7963 0.3514 0.063 Uiso 1 1 calc R . .
N11 N 0.4555(6) 1.1351(4) 0.5553(3) 0.0272(13) Uani 1 1 d . . .
N12 N 0.3490(6) 1.0795(4) 0.5931(3) 0.0242(12) Uani 1 1 d . . .
N21 N 0.5276(6) 0.9246(4) 0.5998(3) 0.0249(12) Uani 1 1 d . . .
N22 N 0.4374(6) 0.9283(5) 0.6432(3) 0.0242(13) Uani 1 1 d . . .
N31 N 0.2619(6) 0.8646(5) 0.4811(3) 0.0251(12) Uani 1 1 d . . .
N32 N 0.2114(6) 0.8504(4) 0.5417(3) 0.0229(12) Uani 1 1 d . . .
Co2 Co 0.0000 0.5000 0.0000 0.0208(3) Uani 1 2 d S . .
C2 C 0.2503(7) 0.4510(5) 0.1065(3) 0.0221(15) Uani 1 1 d . . .
H2 H 0.3306 0.4358 0.1409 0.027 Uiso 1 1 d R . .
C41 C 0.2059(7) 0.2428(6) 0.0292(4) 0.0266(15) Uani 1 1 d . . .
C42 C 0.1050(8) 0.1743(6) -0.0362(4) 0.0351(17) Uani 1 1 d . . .
H42 H 0.0937 0.0954 -0.0610 0.042 Uiso 1 1 calc R . .
C43 C 0.0204(7) 0.2413(6) -0.0608(3) 0.0288(15) Uani 1 1 d . . .
C44 C 0.3235(8) 0.2201(6) 0.0829(4) 0.0378(17) Uani 1 1 d . . .
H44A H 0.3043 0.1283 0.0716 0.057 Uiso 1 1 calc R . .
H44B H 0.3187 0.2355 0.1326 0.057 Uiso 1 1 calc R . .
H44C H 0.4247 0.2818 0.0798 0.057 Uiso 1 1 calc R . .
C45 C -0.1078(7) 0.2038(6) -0.1322(3) 0.0449(17) Uani 1 1 d . . .
H45A H -0.1987 0.1250 -0.1292 0.067 Uiso 1 1 calc R . .
H45B H -0.0759 0.1842 -0.1731 0.067 Uiso 1 1 calc R . .
H45C H -0.1310 0.2782 -0.1400 0.067 Uiso 1 1 calc R . .
C51 C 0.1526(7) 0.4338(6) 0.2168(4) 0.0239(15) Uani 1 1 d . . .
C52 C 0.0261(8) 0.4339(6) 0.2253(4) 0.0314(17) Uani 1 1 d . . .
H52 H -0.0036 0.4244 0.2689 0.038 Uiso 1 1 calc R . .
C53 C -0.0519(8) 0.4506(7) 0.1590(4) 0.0364(18) Uani 1 1 d . . .
C54 C 0.2763(7) 0.4201(6) 0.2696(3) 0.0293(15) Uani 1 1 d . . .
H54A H 0.2803 0.3407 0.2518 0.044 Uiso 1 1 calc R . .
H54B H 0.2568 0.4113 0.3173 0.044 Uiso 1 1 calc R . .
H54C H 0.3735 0.4991 0.2748 0.044 Uiso 1 1 calc R . .
C55 C -0.2002(7) 0.4580(7) 0.1377(4) 0.053(2) Uani 1 1 d . . .
H55A H -0.2220 0.4751 0.0871 0.080 Uiso 1 1 calc R . .
H55B H -0.1916 0.5302 0.1704 0.080 Uiso 1 1 calc R . .
H55C H -0.2829 0.3733 0.1417 0.080 Uiso 1 1 calc R . .
C61 C 0.4761(7) 0.6743(5) 0.1079(3) 0.0256(14) Uani 1 1 d . . .
C62 C 0.4873(7) 0.7822(6) 0.0753(4) 0.0315(16) Uani 1 1 d . . .
H62 H 0.5779 0.8625 0.0800 0.038 Uiso 1 1 calc R . .
C63 C 0.3394(7) 0.7524(6) 0.0331(4) 0.0361(18) Uani 1 1 d . . .
C64 C 0.5954(7) 0.6490(6) 0.1591(4) 0.046(2) Uani 1 1 d . . .
H64A H 0.5814 0.6466 0.2080 0.069 Uiso 1 1 calc R . .
H64B H 0.6966 0.7205 0.1619 0.069 Uiso 1 1 calc R . .
H64C H 0.5861 0.5635 0.1409 0.069 Uiso 1 1 calc R . .
C65 C 0.2906(7) 0.8366(6) -0.0162(4) 0.061(3) Uani 1 1 d . . .
H65A H 0.3264 0.8408 -0.0594 0.091 Uiso 1 1 calc R . .
H65B H 0.3344 0.9267 0.0105 0.091 Uiso 1 1 calc R . .
H65C H 0.1794 0.7968 -0.0318 0.091 Uiso 1 1 calc R . .
N41 N 0.0626(6) 0.3473(5) -0.0132(3) 0.0279(13) Uani 1 1 d . . .
N42 N 0.1807(6) 0.3498(4) 0.0447(3) 0.0231(12) Uani 1 1 d . . .
N51 N 0.0207(6) 0.4603(4) 0.1087(3) 0.0255(11) Uani 1 1 d . . .
N52 N 0.1465(6) 0.4479(5) 0.1456(3) 0.0191(12) Uani 1 1 d . . .
N61 N 0.2402(5) 0.6291(5) 0.0404(3) 0.0309(14) Uani 1 1 d . . .
N62 N 0.3277(5) 0.5833(4) 0.0859(3) 0.0214(12) Uani 1 1 d . . .
B1 B 0.9475(8) 0.0629(7) 0.1969(4) 0.0236(16) Uani 1 1 d . . .
F1 F 0.8162(4) 0.0300(4) 0.1409(2) 0.0546(11) Uani 1 1 d . . .
F2 F 0.9537(5) 0.1302(3) 0.25810(19) 0.0372(9) Uani 1 1 d . . .
F3 F 0.9513(4) -0.0583(3) 0.2119(2) 0.0488(11) Uani 1 1 d . . .
F4 F 1.0725(4) 0.1363(3) 0.1720(2) 0.0512(12) Uani 1 1 d . . .
B2 B 0.6747(10) 0.4364(8) 0.3046(5) 0.039(2) Uani 1 1 d . . .
F5 F 0.5581(4) 0.3772(3) 0.23718(19) 0.0341(8) Uani 1 1 d . . .
F6 F 0.6100(4) 0.4294(3) 0.3611(2) 0.0460(11) Uani 1 1 d . . .
F7 F 0.7624(4) 0.3717(3) 0.3170(2) 0.0445(11) Uani 1 1 d . . .
F8 F 0.7636(4) 0.5698(3) 0.2996(2) 0.0437(10) Uani 1 1 d . . .

loop_
_atom_site_aniso_label
_atom_site_aniso_U_11
_atom_site_aniso_U_22
_atom_site_aniso_U_33
_atom_site_aniso_U_23
_atom_site_aniso_U_13
_atom_site_aniso_U_12
Co1 0.0195(8) 0.0201(6) 0.0330(9) 0.0169(6) 0.0167(7) 0.0123(6)
C1 0.027(4) 0.019(3) 0.029(4) 0.016(3) 0.018(3) 0.013(3)
C11 0.024(3) 0.020(3) 0.054(4) 0.019(3) 0.018(3) 0.012(3)
C12 0.036(4) 0.025(3) 0.065(5) 0.028(3) 0.035(4) 0.019(3)
C13 0.033(3) 0.024(3) 0.046(4) 0.023(3) 0.026(3) 0.015(3)
C14 0.043(4) 0.036(4) 0.068(5) 0.021(3) 0.041(4) 0.026(3)
C15 0.055(4) 0.025(3) 0.080(5) 0.037(3) 0.054(4) 0.025(3)
C21 0.026(4) 0.019(3) 0.027(4) 0.015(3) 0.013(3) 0.008(3)
C22 0.025(4) 0.025(3) 0.034(4) 0.012(3) 0.010(3) 0.015(3)
C23 0.020(3) 0.022(3) 0.038(4) 0.013(3) 0.015(3) 0.011(3)
C24 0.029(4) 0.033(4) 0.048(5) 0.017(3) 0.017(4) 0.017(3)
C25 0.044(4) 0.072(5) 0.070(5) 0.057(4) 0.041(4) 0.048(4)
C31 0.016(3) 0.018(3) 0.040(4) 0.014(3) 0.015(3) 0.004(3)
C32 0.021(3) 0.027(3) 0.037(4) 0.009(3) 0.011(3) 0.008(3)
C33 0.030(3) 0.032(3) 0.031(3) 0.018(3) 0.019(3) 0.017(3)
C34 0.016(3) 0.031(3) 0.043(4) 0.015(3) 0.015(3) 0.007(3)
C35 0.029(3) 0.045(4) 0.044(4) 0.009(3) 0.016(3) 0.008(3)
N11 0.026(3) 0.018(2) 0.043(3) 0.018(2) 0.027(2) 0.005(2)
N12 0.031(3) 0.019(3) 0.040(3) 0.018(2) 0.027(3) 0.017(2)
N21 0.025(3) 0.026(2) 0.037(3) 0.022(2) 0.023(2) 0.014(2)
N22 0.014(3) 0.023(3) 0.042(3) 0.017(2) 0.013(3) 0.011(2)
N31 0.020(3) 0.032(3) 0.029(3) 0.015(2) 0.014(2) 0.013(2)
N32 0.029(3) 0.023(3) 0.024(3) 0.014(2) 0.021(3) 0.011(2)
Co2 0.0195(8) 0.0213(6) 0.0318(9) 0.0161(6) 0.0146(7) 0.0139(6)
C2 0.021(3) 0.025(3) 0.037(4) 0.019(3) 0.017(3) 0.020(3)
C41 0.025(4) 0.027(3) 0.037(4) 0.013(3) 0.020(3) 0.014(3)
C42 0.047(4) 0.027(3) 0.047(4) 0.012(3) 0.019(3) 0.028(3)
C43 0.036(4) 0.027(3) 0.026(3) 0.003(3) 0.004(3) 0.021(3)
C44 0.045(4) 0.034(4) 0.050(5) 0.017(3) 0.017(4) 0.030(3)
C45 0.051(4) 0.045(4) 0.042(4) -0.008(3) -0.001(3) 0.034(3)
C51 0.023(3) 0.020(3) 0.037(4) 0.018(3) 0.018(3) 0.010(3)
C52 0.037(4) 0.036(4) 0.035(4) 0.027(3) 0.021(3) 0.022(3)
C53 0.039(4) 0.049(4) 0.046(4) 0.024(3) 0.031(3) 0.032(4)
C54 0.024(4) 0.036(4) 0.027(4) 0.016(3) 0.006(3) 0.014(3)
C55 0.042(4) 0.094(6) 0.067(5) 0.055(4) 0.044(4) 0.052(4)
C61 0.011(3) 0.027(3) 0.037(4) 0.010(3) 0.003(3) 0.009(3)
C62 0.022(3) 0.025(3) 0.050(4) 0.024(3) 0.013(3) 0.011(3)
C63 0.029(4) 0.027(3) 0.059(5) 0.031(3) 0.021(3) 0.014(3)
C64 0.022(4) 0.035(4) 0.080(5) 0.036(4) 0.010(4) 0.014(3)
C65 0.035(4) 0.047(4) 0.113(7) 0.063(5) 0.032(4) 0.022(3)
N41 0.022(3) 0.027(3) 0.038(3) 0.012(2) 0.005(2) 0.015(2)
N42 0.022(3) 0.018(3) 0.039(3) 0.012(2) 0.018(3) 0.013(2)
N51 0.016(2) 0.036(2) 0.033(3) 0.015(2) 0.013(2) 0.017(2)
N52 0.020(3) 0.017(3) 0.026(3) 0.016(2) 0.010(2) 0.011(2)
N61 0.014(3) 0.028(3) 0.057(4) 0.026(3) 0.017(2) 0.010(2)
N62 0.019(3) 0.016(2) 0.042(3) 0.019(2) 0.018(2) 0.013(2)
B1 0.024(4) 0.026(4) 0.021(4) 0.007(3) 0.003(3) 0.014(3)
F1 0.037(2) 0.069(3) 0.055(2) 0.011(2) -0.001(2) 0.029(2)
F2 0.048(3) 0.0331(18) 0.045(2) 0.0160(16) 0.024(2) 0.025(2)
F3 0.072(3) 0.041(2) 0.063(3) 0.0308(19) 0.041(2) 0.040(2)
F4 0.042(2) 0.040(2) 0.076(3) 0.019(2) 0.043(2) 0.009(2)
B2 0.050(5) 0.036(5) 0.058(6) 0.032(4) 0.032(5) 0.032(4)
F5 0.028(2) 0.0324(18) 0.042(2) 0.0145(15) 0.015(2) 0.0119(19)
F6 0.063(3) 0.053(2) 0.050(2) 0.0259(18) 0.037(2) 0.039(2)
F7 0.038(2) 0.041(2) 0.069(3) 0.022(2) 0.020(2) 0.028(2)
F8 0.039(2) 0.0222(17) 0.055(2) 0.0190(16) 0.0056(18) 0.0052(16)

loop_
_atom_type_symbol
_atom_type_description
_atom_type_scat_dispersion_real
_atom_type_scat_dispersion_imag
_atom_type_scat_source
C C 0.0033 0.0016 'International Tables Vol C Tables 4.2.6.8 and 6.1.1.4'
H H 0.0000 0.0000 'International Tables Vol C Tables 4.2.6.8 and 6.1.1.4'
B B 0.0013 0.0007 'International Tables Vol C Tables 4.2.6.8 and 6.1.1.4'
N N 0.0061 0.0033 'International Tables Vol C Tables 4.2.6.8 and 6.1.1.4'
F F 0.0171 0.0103 'International Tables Vol C Tables 4.2.6.8 and 6.1.1.4'
Co Co 0.3494 0.9721 'International Tables Vol C Tables 4.2.6.8 and 6.1.1.4'

loop_
_geom_angle_atom_site_label_1
_geom_angle_atom_site_label_2
_geom_angle_atom_site_label_3
_geom_angle
_geom_angle_site_symmetry_1
_geom_angle_site_symmetry_3
_geom_angle_publ_flag
N21 Co1 N21 180.00(13) . 2_676 ?
N21 Co1 N11 86.03(18) . . ?
N21 Co1 N11 93.97(18) 2_676 . ?
N21 Co1 N11 93.97(18) . 2_676 ?
N21 Co1 N11 86.03(18) 2_676 2_676 ?
N11 Co1 N11 180.000(2) . 2_676 ?
N21 Co1 N31 84.10(19) . . ?
N21 Co1 N31 95.90(19) 2_676 . ?
N11 Co1 N31 84.86(18) . . ?
N11 Co1 N31 95.14(18) 2_676 . ?
N21 Co1 N31 95.90(19) . 2_676 ?
N21 Co1 N31 84.10(19) 2_676 2_676 ?
N11 Co1 N31 95.14(18) . 2_676 ?
N11 Co1 N31 84.86(18) 2_676 2_676 ?
N31 Co1 N31 180.0 . 2_676 ?
N32 C1 N12 110.5(5) . . ?
N32 C1 N22 111.5(5) . . ?
N12 C1 N22 110.1(5) . . ?
C12 C11 N12 105.1(6) . . ?
C12 C11 C14 131.6(6) . . ?
N12 C11 C14 123.2(5) . . ?
C11 C12 C13 106.0(6) . . ?
N11 C13 C12 112.4(5) . . ?
N11 C13 C15 119.8(5) . . ?
C12 C13 C15 127.7(5) . . ?
N22 C21 C22 106.1(6) . . ?
N22 C21 C24 122.6(6) . . ?
C22 C21 C24 131.3(7) . . ?
C21 C22 C23 106.1(7) . . ?
N21 C23 C22 112.6(6) . . ?
N21 C23 C25 120.3(6) . . ?
C22 C23 C25 126.9(6) . . ?
C32 C31 N32 106.3(5) . . ?
C32 C31 C34 131.2(6) . . ?
N32 C31 C34 122.5(5) . . ?
C31 C32 C33 107.5(6) . . ?
N31 C33 C32 108.7(6) . . ?
N31 C33 C35 124.5(5) . . ?
C32 C33 C35 126.8(6) . . ?
C13 N11 N12 103.3(5) . . ?
C13 N11 Co1 138.6(4) . . ?
N12 N11 Co1 116.0(3) . . ?
N11 N12 C11 113.0(4) . . ?
N11 N12 C1 119.7(4) . . ?
C11 N12 C1 127.3(5) . . ?
C23 N21 N22 102.5(4) . . ?
C23 N21 Co1 136.4(4) . . ?
N22 N21 Co1 116.6(4) . . ?
C21 N22 N21 112.6(5) . . ?
C21 N22 C1 129.6(6) . . ?
N21 N22 C1 117.8(5) . . ?
C33 N31 N32 106.8(5) . . ?
C33 N31 Co1 136.3(4) . . ?
N32 N31 Co1 115.7(4) . . ?
C31 N32 N31 110.7(5) . . ?
C31 N32 C1 129.1(5) . . ?
N31 N32 C1 120.1(5) . . ?
N51 Co2 N51 180.0(2) . 2_565 ?
N51 Co2 N41 95.47(19) . 2_565 ?
N51 Co2 N41 84.53(19) 2_565 2_565 ?
N51 Co2 N41 84.53(19) . . ?
N51 Co2 N41 95.47(19) 2_565 . ?
N41 Co2 N41 180.0 2_565 . ?
N51 Co2 N61 95.25(19) . 2_565 ?
N51 Co2 N61 84.75(19) 2_565 2_565 ?
N41 Co2 N61 84.81(18) 2_565 2_565 ?
N41 Co2 N61 95.19(18) . 2_565 ?
N51 Co2 N61 84.75(19) . . ?
N51 Co2 N61 95.25(19) 2_565 . ?
N41 Co2 N61 95.19(18) 2_565 . ?
N41 Co2 N61 84.81(18) . . ?
N61 Co2 N61 180.0 2_565 . ?
N42 C2 N52 113.3(5) . . ?
N42 C2 N62 111.1(5) . . ?
N52 C2 N62 110.7(5) . . ?
C42 C41 N42 106.8(6) . . ?
C42 C41 C44 132.6(6) . . ?
N42 C41 C44 120.5(6) . . ?
C41 C42 C43 107.1(6) . . ?
N41 C43 C42 111.7(6) . . ?
N41 C43 C45 120.8(5) . . ?
C42 C43 C45 127.5(6) . . ?
C52 C51 N52 105.8(6) . . ?
C52 C51 C54 130.4(7) . . ?
N52 C51 C54 123.8(6) . . ?
C51 C52 C53 107.3(7) . . ?
N51 C53 C52 111.2(6) . . ?
N51 C53 C55 119.1(6) . . ?
C52 C53 C55 129.8(6) . . ?
N62 C61 C62 106.6(5) . . ?
N62 C61 C64 122.4(5) . . ?
C62 C61 C64 131.0(6) . . ?
C61 C62 C63 107.0(6) . . ?
N61 C63 C62 109.3(5) . . ?
N61 C63 C65 122.5(6) . . ?
C62 C63 C65 128.2(6) . . ?
C43 N41 N42 104.9(5) . . ?
C43 N41 Co2 139.0(4) . . ?
N42 N41 Co2 116.1(4) . . ?
C41 N42 N41 109.5(5) . . ?
C41 N42 C2 131.0(5) . . ?
N41 N42 C2 119.5(5) . . ?
C53 N51 N52 103.6(4) . . ?
C53 N51 Co2 138.2(5) . . ?
N52 N51 Co2 118.0(4) . . ?
C51 N52 N51 112.1(5) . . ?
C51 N52 C2 129.4(5) . . ?
N51 N52 C2 118.5(5) . . ?
C63 N61 N62 105.0(5) . . ?
C63 N61 Co2 137.1(4) . . ?
N62 N61 Co2 117.9(3) . . ?
C61 N62 N61 112.0(4) . . ?
C61 N62 C2 129.9(5) . . ?
N61 N62 C2 118.0(4) . . ?
F2 B1 F1 112.1(6) . . ?
F2 B1 F4 111.5(5) . . ?
F1 B1 F4 108.7(5) . . ?
F2 B1 F3 110.5(5) . . ?
F1 B1 F3 107.4(5) . . ?
F4 B1 F3 106.5(5) . . ?
F7 B2 F6 110.4(6) . . ?
F7 B2 F8 110.1(6) . . ?
F6 B2 F8 109.6(6) . . ?
F7 B2 F5 109.8(7) . . ?
F6 B2 F5 109.5(6) . . ?
F8 B2 F5 107.4(6) . . ?

loop_
_geom_bond_atom_site_label_1
_geom_bond_atom_site_label_2
_geom_bond_distance
_geom_bond_site_symmetry_2
_geom_bond_publ_flag
Co1 N21 2.113(4) . ?
Co1 N21 2.113(4) 2_676 ?
Co1 N11 2.121(5) . ?
Co1 N11 2.121(5) 2_676 ?
Co1 N31 2.158(5) . ?
Co1 N31 2.158(5) 2_676 ?
C1 N32 1.436(7) . ?
C1 N12 1.453(6) . ?
C1 N22 1.461(8) . ?
C11 C12 1.386(7) . ?
C11 N12 1.390(7) . ?
C11 C14 1.490(8) . ?
C12 C13 1.422(9) . ?
C13 N11 1.342(7) . ?
C13 C15 1.512(7) . ?
C21 N22 1.351(8) . ?
C21 C22 1.382(8) . ?
C21 C24 1.506(9) . ?
C22 C23 1.395(9) . ?
C23 N21 1.340(8) . ?
C23 C25 1.525(9) . ?
C31 C32 1.362(9) . ?
C31 N32 1.363(7) . ?
C31 C34 1.514(8) . ?
C32 C33 1.413(8) . ?
C33 N31 1.329(8) . ?
C33 C35 1.477(8) . ?
N11 N12 1.389(6) . ?
N21 N22 1.408(7) . ?
N31 N32 1.372(6) . ?
Co2 N51 2.113(5) . ?
Co2 N51 2.113(5) 2_565 ?
Co2 N41 2.135(5) 2_565 ?
Co2 N41 2.135(5) . ?
Co2 N61 2.143(5) 2_565 ?
Co2 N61 2.143(5) . ?
C2 N42 1.416(7) . ?
C2 N52 1.442(7) . ?
C2 N62 1.472(6) . ?
C41 C42 1.350(9) . ?
C41 N42 1.392(7) . ?
C41 C44 1.496(9) . ?
C42 C43 1.399(8) . ?
C43 N41 1.323(8) . ?
C43 C45 1.528(8) . ?
C51 C52 1.354(8) . ?
C51 N52 1.362(8) . ?
C51 C54 1.480(8) . ?
C52 C53 1.383(9) . ?
C53 N51 1.342(8) . ?
C53 C55 1.516(8) . ?
C61 N62 1.349(7) . ?
C61 C62 1.360(7) . ?
C61 C64 1.503(8) . ?
C62 C63 1.408(9) . ?
C63 N61 1.352(7) . ?
C63 C65 1.509(8) . ?
N41 N42 1.408(7) . ?
N51 N52 1.376(7) . ?
N61 N62 1.368(6) . ?
B1 F2 1.356(8) . ?
B1 F1 1.380(8) . ?
B1 F4 1.397(8) . ?
B1 F3 1.428(7) . ?
B2 F7 1.379(8) . ?
B2 F6 1.393(9) . ?
B2 F8 1.399(8) . ?
B2 F5 1.416(10) . ?

loop_
_geom_torsion_atom_site_label_1
_geom_torsion_atom_site_label_2
_geom_torsion_atom_site_label_3
_geom_torsion_atom_site_label_4
_geom_torsion
_geom_torsion_site_symmetry_1
_geom_torsion_site_symmetry_2
_geom_torsion_site_symmetry_3
_geom_torsion_site_symmetry_4
_geom_torsion_publ_flag
N12 C11 C12 C13 1.0(8) . . . . ?
C14 C11 C12 C13 -177.1(7) . . . . ?
C11 C12 C13 N11 -0.7(9) . . . . ?
C11 C12 C13 C15 -178.3(7) . . . . ?
N22 C21 C22 C23 -0.3(8) . . . . ?
C24 C21 C22 C23 -178.3(6) . . . . ?
C21 C22 C23 N21 0.4(8) . . . . ?
C21 C22 C23 C25 -173.9(6) . . . . ?
N32 C31 C32 C33 0.3(7) . . . . ?
C34 C31 C32 C33 177.8(6) . . . . ?
C31 C32 C33 N31 0.2(7) . . . . ?
C31 C32 C33 C35 -178.4(6) . . . . ?
C12 C13 N11 N12 0.0(8) . . . . ?
C15 C13 N11 N12 177.9(6) . . . . ?
C12 C13 N11 Co1 161.8(5) . . . . ?
C15 C13 N11 Co1 -20.4(11) . . . . ?
N21 Co1 N11 C13 150.2(7) . . . . ?
N21 Co1 N11 C13 -29.8(7) 2_676 . . . ?
N11 Co1 N11 C13 -3(100) 2_676 . . . ?
N31 Co1 N11 C13 -125.4(7) . . . . ?
N31 Co1 N11 C13 54.6(7) 2_676 . . . ?
N21 Co1 N11 N12 -49.6(4) . . . . ?
N21 Co1 N11 N12 130.4(4) 2_676 . . . ?
N11 Co1 N11 N12 157(100) 2_676 . . . ?
N31 Co1 N11 N12 34.8(4) . . . . ?
N31 Co1 N11 N12 -145.2(4) 2_676 . . . ?
C13 N11 N12 C11 0.7(7) . . . . ?
Co1 N11 N12 C11 -166.0(4) . . . . y
C13 N11 N12 C1 -178.6(6) . . . . ?
Co1 N11 N12 C1 14.8(7) . . . . ?
C12 C11 N12 N11 -1.1(8) . . . . ?
C14 C11 N12 N11 177.2(6) . . . . ?
C12 C11 N12 C1 178.1(6) . . . . ?
C14 C11 N12 C1 -3.6(11) . . . . ?
N32 C1 N12 N11 -71.2(7) . . . . ?
N22 C1 N12 N11 52.4(7) . . . . ?
N32 C1 N12 C11 109.6(7) . . . . ?
N22 C1 N12 C11 -126.7(7) . . . . ?
C22 C23 N21 N22 -0.3(6) . . . . ?
C25 C23 N21 N22 174.4(6) . . . . ?
C22 C23 N21 Co1 153.6(4) . . . . ?
C25 C23 N21 Co1 -31.7(9) . . . . ?
N21 Co1 N21 C23 69(100) 2_676 . . . ?
N11 Co1 N21 C23 -118.8(6) . . . . ?
N11 Co1 N21 C23 61.2(6) 2_676 . . . ?
N31 Co1 N21 C23 156.0(6) . . . . ?
N31 Co1 N21 C23 -24.0(6) 2_676 . . . ?
N21 Co1 N21 N22 -140(100) 2_676 . . . ?
N11 Co1 N21 N22 32.6(4) . . . . ?
N11 Co1 N21 N22 -147.4(4) 2_676 . . . ?
N31 Co1 N21 N22 -52.7(4) . . . . ?
N31 Co1 N21 N22 127.3(4) 2_676 . . . ?
C22 C21 N22 N21 0.1(8) . . . . ?
C24 C21 N22 N21 178.4(5) . . . . ?
C22 C21 N22 C1 -178.1(6) . . . . ?
C24 C21 N22 C1 0.2(10) . . . . ?
C23 N21 N22 C21 0.1(6) . . . . ?
Co1 N21 N22 C21 -160.1(4) . . . . y
C23 N21 N22 C1 178.5(5) . . . . ?
Co1 N21 N22 C1 18.3(6) . . . . ?
N32 C1 N22 C21 -131.9(6) . . . . ?
N12 C1 N22 C21 105.1(7) . . . . ?
N32 C1 N22 N21 50.0(6) . . . . ?
N12 C1 N22 N21 -73.0(6) . . . . ?
C32 C33 N31 N32 -0.6(7) . . . . ?
C35 C33 N31 N32 178.0(5) . . . . ?
C32 C33 N31 Co1 165.6(4) . . . . ?
C35 C33 N31 Co1 -15.7(10) . . . . ?
N21 Co1 N31 C33 -129.0(6) . . . . ?
N21 Co1 N31 C33 51.0(6) 2_676 . . . ?
N11 Co1 N31 C33 144.5(6) . . . . ?
N11 Co1 N31 C33 -35.5(6) 2_676 . . . ?
N31 Co1 N31 C33 4(100) 2_676 . . . ?
N21 Co1 N31 N32 36.4(4) . . . . ?
N21 Co1 N31 N32 -143.6(4) 2_676 . . . ?
N11 Co1 N31 N32 -50.2(4) . . . . ?
N11 Co1 N31 N32 129.8(4) 2_676 . . . ?
N31 Co1 N31 N32 169(100) 2_676 . . . ?
C32 C31 N32 N31 -0.7(6) . . . . ?
C34 C31 N32 N31 -178.5(5) . . . . ?
C32 C31 N32 C1 175.9(6) . . . . ?
C34 C31 N32 C1 -1.9(9) . . . . ?
C33 N31 N32 C31 0.8(7) . . . . ?
Co1 N31 N32 C31 -168.6(4) . . . . y
C33 N31 N32 C1 -176.1(5) . . . . ?
Co1 N31 N32 C1 14.4(7) . . . . ?
N12 C1 N32 C31 -124.3(6) . . . . ?
N22 C1 N32 C31 112.8(6) . . . . ?
N12 C1 N32 N31 52.0(7) . . . . ?
N22 C1 N32 N31 -70.8(6) . . . . ?
N42 C41 C42 C43 0.9(7) . . . . ?
C44 C41 C42 C43 178.4(6) . . . . ?
C41 C42 C43 N41 -0.8(8) . . . . ?
C41 C42 C43 C45 179.8(6) . . . . ?
N52 C51 C52 C53 -1.0(9) . . . . ?
C54 C51 C52 C53 179.7(6) . . . . ?
C51 C52 C53 N51 0.3(9) . . . . ?
C51 C52 C53 C55 179.9(7) . . . . ?
N62 C61 C62 C63 0.3(8) . . . . ?
C64 C61 C62 C63 -179.6(7) . . . . ?
C61 C62 C63 N61 0.4(9) . . . . ?
C61 C62 C63 C65 -177.2(7) . . . . ?
C42 C43 N41 N42 0.3(7) . . . . ?
C45 C43 N41 N42 179.8(5) . . . . ?
C42 C43 N41 Co2 -177.2(5) . . . . ?
C45 C43 N41 Co2 2.3(10) . . . . ?
N51 Co2 N41 C43 135.0(7) . . . . ?
N51 Co2 N41 C43 -45.0(7) 2_565 . . . ?
N41 Co2 N41 C43 -69(100) 2_565 . . . ?
N61 Co2 N41 C43 40.2(7) 2_565 . . . ?
N61 Co2 N41 C43 -139.8(7) . . . . ?
N51 Co2 N41 N42 -42.3(4) . . . . ?
N51 Co2 N41 N42 137.7(4) 2_565 . . . ?
N41 Co2 N41 N42 114(100) 2_565 . . . ?
N61 Co2 N41 N42 -137.1(4) 2_565 . . . ?
N61 Co2 N41 N42 42.9(4) . . . . ?
C42 C41 N42 N41 -0.7(6) . . . . ?
C44 C41 N42 N41 -178.6(5) . . . . ?
C42 C41 N42 C2 178.0(6) . . . . ?
C44 C41 N42 C2 0.2(9) . . . . ?
C43 N41 N42 C41 0.2(6) . . . . ?
Co2 N41 N42 C41 178.4(3) . . . . y
C43 N41 N42 C2 -178.7(5) . . . . ?
Co2 N41 N42 C2 -0.5(6) . . . . ?
N52 C2 N42 C41 -116.6(6) . . . . ?
N62 C2 N42 C41 118.0(6) . . . . ?
N52 C2 N42 N41 62.0(6) . . . . ?
N62 C2 N42 N41 -63.3(6) . . . . ?
C52 C53 N51 N52 0.5(7) . . . . ?
C55 C53 N51 N52 -179.1(6) . . . . ?
C52 C53 N51 Co2 -174.2(4) . . . . ?
C55 C53 N51 Co2 6.1(10) . . . . ?
N51 Co2 N51 C53 104(100) 2_565 . . . ?
N41 Co2 N51 C53 39.8(7) 2_565 . . . ?
N41 Co2 N51 C53 -140.2(7) . . . . ?
N61 Co2 N51 C53 -45.4(7) 2_565 . . . ?
N61 Co2 N51 C53 134.6(7) . . . . ?
N51 Co2 N51 N52 -70(100) 2_565 . . . ?
N41 Co2 N51 N52 -134.4(4) 2_565 . . . ?
N41 Co2 N51 N52 45.6(4) . . . . ?
N61 Co2 N51 N52 140.4(4) 2_565 . . . ?
N61 Co2 N51 N52 -39.6(4) . . . . ?
C52 C51 N52 N51 1.4(8) . . . . ?
C54 C51 N52 N51 -179.2(5) . . . . ?
C52 C51 N52 C2 -178.4(6) . . . . ?
C54 C51 N52 C2 0.9(10) . . . . ?
C53 N51 N52 C51 -1.2(6) . . . . ?
Co2 N51 N52 C51 174.8(4) . . . . y
C53 N51 N52 C2 178.7(6) . . . . ?
Co2 N51 N52 C2 -5.3(6) . . . . ?
N42 C2 N52 C51 121.0(7) . . . . ?
N62 C2 N52 C51 -113.4(6) . . . . ?
N42 C2 N52 N51 -58.9(6) . . . . ?
N62 C2 N52 N51 66.7(7) . . . . ?
C62 C63 N61 N62 -0.9(8) . . . . ?
C65 C63 N61 N62 176.9(6) . . . . ?
C62 C63 N61 Co2 179.8(5) . . . . ?
C65 C63 N61 Co2 -2.5(12) . . . . ?
N51 Co2 N61 C63 -137.2(7) . . . . ?
N51 Co2 N61 C63 42.8(7) 2_565 . . . ?
N41 Co2 N61 C63 -42.1(7) 2_565 . . . ?
N41 Co2 N61 C63 137.9(7) . . . . ?
N61 Co2 N61 C63 122(100) 2_565 . . . ?
N51 Co2 N61 N62 43.6(5) . . . . ?
N51 Co2 N61 N62 -136.4(5) 2_565 . . . ?
N41 Co2 N61 N62 138.6(5) 2_565 . . . ?
N41 Co2 N61 N62 -41.4(5) . . . . ?
N61 Co2 N61 N62 -58(100) 2_565 . . . ?
C62 C61 N62 N61 -0.9(8) . . . . ?
C64 C61 N62 N61 179.0(6) . . . . ?
C62 C61 N62 C2 -177.3(6) . . . . ?
C64 C61 N62 C2 2.6(10) . . . . ?
C63 N61 N62 C61 1.1(8) . . . . ?
Co2 N61 N62 C61 -179.4(4) . . . . y
C63 N61 N62 C2 178.0(6) . . . . ?
Co2 N61 N62 C2 -2.5(7) . . . . ?
N42 C2 N62 C61 -118.3(7) . . . . ?
N52 C2 N62 C61 114.9(7) . . . . ?
N42 C2 N62 N61 65.4(7) . . . . ?
N52 C2 N62 N61 -61.4(7) . . . . ?
